data_4068904
loop_
_publ_author_name
'Saker, Olly'
'Mahon, Mary F.'
'Warren, John E.'
'Whittlesey, Michael K.'

_publ_section_title
;
 Sequential Formation of [Ru(IPr)2(CO)H(OH2)]+and
 [Ru(IPr)(\h6-C6H6)(CO)H]+upon Protonation of Ru(IPr)2(CO)H(OH) (IPr =
 1,3-bis(2,6-diisopropylphenyl)imidazol-2-ylidene)
;
_journal_issue 6
_journal_name_full Organometallics
_journal_page_first 1976
_journal_paper_doi 10.1021/om801150v
_journal_volume 28
_journal_year 2009
_chemical_formula_sum 'C34.25 H43.5 B Cl0.5 F4 N2 O Ru'
_chemical_formula_weight 704.82
_chemical_name_systematic
;
 ?
;
_space_group_IT_number 2
_symmetry_cell_setting triclinic
_symmetry_space_group_name_Hall '-P 1'
_symmetry_space_group_name_H-M 'P -1'
_atom_sites_solution_hydrogens geom
_atom_sites_solution_primary direct
_atom_sites_solution_secondary difmap
_audit_creation_method SHELXL-97
_cell_angle_alpha 91.981(5)
_cell_angle_beta 96.119(5)
_cell_angle_gamma 93.590(5)
_cell_formula_units_Z 4
_cell_length_a 9.704(4)
_cell_length_b 18.093(8)
_cell_length_c 19.237(8)
_cell_measurement_reflns_used 3641
_cell_measurement_temperature 120(2)
_cell_measurement_theta_max 29.7
_cell_measurement_theta_min 2.3
_cell_volume 3349(2)
_computing_cell_refinement 'Bruker SMART'
_computing_data_collection 'Bruker SMART'
_computing_data_reduction 'Bruker SAINT'
_computing_molecular_graphics 'ORTEP3 for Windows - L. J. Farrugia, J. Appl. Crystallogr. 1997, 30, 565'
_computing_publication_material 'SHELXL-97 (Sheldrick, 1997)'
_computing_structure_refinement 'SHELXL-97 (Sheldrick, 1997)'
_computing_structure_solution 'SHELXS-97 (Sheldrick,1997'
_diffrn_ambient_temperature 120(2)
_diffrn_measured_fraction_theta_full 0.967
_diffrn_measured_fraction_theta_max 0.967
_diffrn_measurement_device_type 'Bruker Apex II'
_diffrn_measurement_method '1800 0.30 degree frames, with omega scans'
_diffrn_radiation_monochromator 'Silicon 111'
_diffrn_radiation_source 'Station 9.8, SRS'
_diffrn_radiation_type synchrotron
_diffrn_radiation_wavelength 0.69430
_diffrn_reflns_av_R_equivalents 0.1058
_diffrn_reflns_av_sigmaI/netI 0.1781
_diffrn_reflns_limit_h_max 11
_diffrn_reflns_limit_h_min -11
_diffrn_reflns_limit_k_max 21
_diffrn_reflns_limit_k_min -21
_diffrn_reflns_limit_l_max 22
_diffrn_reflns_limit_l_min -22
_diffrn_reflns_number 24891
_diffrn_reflns_theta_full 24.41
_diffrn_reflns_theta_max 24.41
_diffrn_reflns_theta_min 3.98
_diffrn_standards_decay_% 0
_exptl_absorpt_coefficient_mu 0.560
_exptl_absorpt_correction_T_max 0.7459
_exptl_absorpt_correction_T_min 0.5826
_exptl_absorpt_correction_type multi-scan
_exptl_absorpt_process_details 'SADABS (Bruker)'
_exptl_crystal_colour colourless
_exptl_crystal_density_diffrn 1.398
_exptl_crystal_density_method 'not measured'
_exptl_crystal_description block
_exptl_crystal_F_000 1458
_exptl_crystal_size_max 0.04
_exptl_crystal_size_mid 0.02
_exptl_crystal_size_min 0.02
_refine_diff_density_max 1.536
_refine_diff_density_min -1.097
_refine_diff_density_rms 0.129
_refine_ls_extinction_method none
_refine_ls_goodness_of_fit_ref 1.051
_refine_ls_hydrogen_treatment mixed
_refine_ls_matrix_type full
_refine_ls_number_parameters 831
_refine_ls_number_reflns 11455
_refine_ls_number_restraints 37
_refine_ls_restrained_S_all 1.051
_refine_ls_R_factor_all 0.1551
_refine_ls_R_factor_gt 0.0816
_refine_ls_shift/su_max 0.001
_refine_ls_shift/su_mean 0.000
_refine_ls_structure_factor_coef Fsqd
_refine_ls_weighting_details 'calc w=1/[\s^2^(Fo^2^)+(0.0001P)^2^+32.2093P] where P=(Fo^2^+2Fc^2^)/3'
_refine_ls_weighting_scheme calc
_refine_ls_wR_factor_gt 0.1845
_refine_ls_wR_factor_ref 0.2112
_reflns_number_gt 6357
_reflns_number_total 11455
_reflns_threshold_expression >2sigma(I)
_cod_data_source_file om801150v_si_001.cif
_cod_data_source_block bath853_Cpd3
_cod_depositor_comments
;
The following automatic conversions were performed:

'_symmetry_cell_setting' value 'Triclinic' changed to 'triclinic'
according to /home/saulius/struct/CIF-dictionaries/cif_core.dic
dictionary named 'cif_core.dic' version 2.4.2 from 2011-04-26.

Automatic conversion script
Id: cif_fix_values 1715 2011-07-08 13:25:40Z adriana 
;
_cod_original_formula_sum 'C34.25 H43.50 B Cl0.50 F4 N2 O Ru'
_cod_database_code 4068904

loop_
_symmetry_equiv_pos_as_xyz
'x, y, z'
'-x, -y, -z'

loop_
_atom_site_label
_atom_site_type_symbol
_atom_site_fract_x
_atom_site_fract_y
_atom_site_fract_z
_atom_site_U_iso_or_equiv
_atom_site_adp_type
_atom_site_occupancy
_atom_site_symmetry_multiplicity
_atom_site_calc_flag
_atom_site_refinement_flags
_atom_site_disorder_assembly
_atom_site_disorder_group
Ru1 Ru 0.66034(8) 0.70805(4) 0.49729(4) 0.0220(2) Uani 1 1 d D . .
Ru2 Ru 0.80534(9) 0.80392(5) 0.03439(5) 0.0310(3) Uani 1 1 d D . .
C1 C 0.8110(12) 0.6176(6) 0.5207(6) 0.041(3) Uani 1 1 d . . .
H1 H 0.8971 0.6210 0.5496 0.050 Uiso 1 1 calc R . .
C2 C 0.8041(10) 0.6335(5) 0.4493(6) 0.031(3) Uani 1 1 d . . .
H2 H 0.8860 0.6498 0.4297 0.037 Uiso 1 1 calc R . .
C3 C 0.6801(11) 0.6256(5) 0.4084(6) 0.034(3) Uani 1 1 d . . .
H3 H 0.6771 0.6360 0.3602 0.040 Uiso 1 1 calc R . .
C4 C 0.5579(12) 0.6026(6) 0.4355(9) 0.057(4) Uani 1 1 d . . .
H4 H 0.4729 0.5961 0.4059 0.069 Uiso 1 1 calc R . .
C5 C 0.5618(15) 0.5895(6) 0.5055(10) 0.061(4) Uani 1 1 d . . .
H5 H 0.4785 0.5755 0.5250 0.073 Uiso 1 1 calc R . .
C6 C 0.6871(16) 0.5966(5) 0.5476(7) 0.051(4) Uani 1 1 d . . .
H6 H 0.6888 0.5871 0.5959 0.062 Uiso 1 1 calc R . .
C10 C 0.5941(9) 0.7832(6) 0.4445(5) 0.026(2) Uani 1 1 d . . .
C12 C 0.5875(9) 0.7632(5) 0.5783(5) 0.024(2) Uani 1 1 d . . .
C14 C 0.5580(10) 0.8522(5) 0.6606(5) 0.025(2) Uani 1 1 d . . .
H14 H 0.5769 0.8945 0.6917 0.030 Uiso 1 1 calc R . .
C15 C 0.4400(10) 0.8093(5) 0.6504(5) 0.025(2) Uani 1 1 d . . .
H15 H 0.3584 0.8154 0.6727 0.030 Uiso 1 1 calc R . .
C21 C 0.7892(9) 0.8552(5) 0.6207(5) 0.022(2) Uani 1 1 d . . .
C22 C 0.8917(10) 0.8225(5) 0.6639(5) 0.030(2) Uani 1 1 d . . .
C23 C 1.0213(10) 0.8614(6) 0.6756(5) 0.035(3) Uani 1 1 d . . .
H23 H 1.0939 0.8418 0.7050 0.042 Uiso 1 1 calc R . .
C24 C 1.0446(11) 0.9283(6) 0.6448(6) 0.040(3) Uani 1 1 d . . .
H24 H 1.1332 0.9544 0.6535 0.047 Uiso 1 1 calc R . .
C25 C 0.9442(10) 0.9568(6) 0.6030(6) 0.036(3) Uani 1 1 d . . .
H25 H 0.9644 1.0027 0.5825 0.043 Uiso 1 1 calc R . .
C26 C 0.8112(10) 0.9225(5) 0.5879(5) 0.028(2) Uani 1 1 d . . .
C31 C 0.3593(8) 0.6921(5) 0.5848(5) 0.022(2) Uani 1 1 d . . .
C32 C 0.3595(10) 0.6356(5) 0.6325(6) 0.032(3) Uani 1 1 d . . .
C33 C 0.2644(11) 0.5761(5) 0.6172(6) 0.038(3) Uani 1 1 d . . .
H33 H 0.2600 0.5371 0.6489 0.045 Uiso 1 1 calc R . .
C34 C 0.1763(11) 0.5729(6) 0.5567(7) 0.040(3) Uani 1 1 d . . .
H34 H 0.1129 0.5308 0.5465 0.048 Uiso 1 1 calc R . .
C35 C 0.1771(11) 0.6296(6) 0.5095(6) 0.041(3) Uani 1 1 d . . .
H35 H 0.1165 0.6258 0.4672 0.049 Uiso 1 1 calc R . .
C36 C 0.2679(9) 0.6919(5) 0.5252(6) 0.029(2) Uani 1 1 d . . .
C41 C 0.8643(11) 0.7501(6) 0.6975(6) 0.038(3) Uani 1 1 d . . .
H41 H 0.7881 0.7210 0.6672 0.046 Uiso 1 1 calc R . .
C42 C 0.9919(12) 0.7034(6) 0.7037(6) 0.047(3) Uani 1 1 d . . .
H42A H 0.9686 0.6566 0.7253 0.071 Uiso 1 1 calc R . .
H42B H 1.0687 0.7308 0.7329 0.071 Uiso 1 1 calc R . .
H42C H 1.0198 0.6931 0.6571 0.071 Uiso 1 1 calc R . .
C43 C 0.8151(13) 0.7631(7) 0.7680(6) 0.053(3) Uani 1 1 d . . .
H43A H 0.7966 0.7154 0.7890 0.080 Uiso 1 1 calc R . .
H43B H 0.7297 0.7895 0.7627 0.080 Uiso 1 1 calc R . .
H43C H 0.8869 0.7929 0.7983 0.080 Uiso 1 1 calc R . .
C51 C 0.7001(11) 0.9566(5) 0.5419(5) 0.033(3) Uani 1 1 d . . .
H51 H 0.6192 0.9193 0.5328 0.040 Uiso 1 1 calc R . .
C52 C 0.6502(11) 1.0250(5) 0.5764(6) 0.043(3) Uani 1 1 d . . .
H52A H 0.5778 1.0455 0.5446 0.065 Uiso 1 1 calc R . .
H52B H 0.7282 1.0621 0.5870 0.065 Uiso 1 1 calc R . .
H52C H 0.6121 1.0117 0.6198 0.065 Uiso 1 1 calc R . .
C53 C 0.7492(11) 0.9755(6) 0.4715(6) 0.042(3) Uani 1 1 d . . .
H53A H 0.6746 0.9976 0.4426 0.062 Uiso 1 1 calc R . .
H53B H 0.7738 0.9302 0.4477 0.062 Uiso 1 1 calc R . .
H53C H 0.8308 1.0107 0.4791 0.062 Uiso 1 1 calc R . .
C61 C 0.4599(11) 0.6377(6) 0.6991(6) 0.042(3) Uani 1 1 d . . .
H61 H 0.5404 0.6733 0.6930 0.050 Uiso 1 1 calc R . .
C62 C 0.3907(13) 0.6659(7) 0.7622(6) 0.052(3) Uani 1 1 d . . .
H62A H 0.4572 0.6673 0.8043 0.079 Uiso 1 1 calc R . .
H62B H 0.3098 0.6326 0.7686 0.079 Uiso 1 1 calc R . .
H62C H 0.3607 0.7159 0.7539 0.079 Uiso 1 1 calc R . .
C63 C 0.5165(13) 0.5623(6) 0.7149(7) 0.056(3) Uani 1 1 d . . .
H63A H 0.5811 0.5670 0.7579 0.083 Uiso 1 1 calc R . .
H63B H 0.5653 0.5453 0.6759 0.083 Uiso 1 1 calc R . .
H63C H 0.4393 0.5264 0.7211 0.083 Uiso 1 1 calc R . .
C71 C 0.2534(10) 0.7584(5) 0.4794(5) 0.030(2) Uani 1 1 d . . .
H71 H 0.3383 0.7926 0.4916 0.036 Uiso 1 1 calc R . .
C72 C 0.1296(10) 0.8000(6) 0.4965(6) 0.038(3) Uani 1 1 d . . .
H72A H 0.1213 0.8430 0.4671 0.058 Uiso 1 1 calc R . .
H72B H 0.1425 0.8168 0.5459 0.058 Uiso 1 1 calc R . .
H72C H 0.0449 0.7671 0.4875 0.058 Uiso 1 1 calc R . .
C73 C 0.2454(12) 0.7375(6) 0.4019(6) 0.044(3) Uani 1 1 d . . .
H73A H 0.2371 0.7822 0.3748 0.065 Uiso 1 1 calc R . .
H73B H 0.1641 0.7031 0.3885 0.065 Uiso 1 1 calc R . .
H73C H 0.3297 0.7137 0.3923 0.065 Uiso 1 1 calc R . .
C101 C 0.8083(11) 0.9255(6) 0.0726(6) 0.044(3) Uani 1 1 d . . .
H101 H 0.8284 0.9445 0.1194 0.053 Uiso 1 1 calc R . .
C102 C 0.6753(12) 0.9025(6) 0.0470(6) 0.041(3) Uani 1 1 d . . .
H102 H 0.6019 0.9073 0.0755 0.049 Uiso 1 1 calc R . .
C103 C 0.6471(12) 0.8717(6) -0.0220(6) 0.039(3) Uani 1 1 d . . .
H103 H 0.5548 0.8551 -0.0396 0.047 Uiso 1 1 calc R . .
C104 C 0.7537(12) 0.8657(6) -0.0638(6) 0.040(3) Uani 1 1 d . . .
H104 H 0.7351 0.8445 -0.1100 0.047 Uiso 1 1 calc R . .
C105 C 0.8897(12) 0.8911(6) -0.0376(7) 0.046(3) Uani 1 1 d . . .
H105 H 0.9634 0.8878 -0.0661 0.055 Uiso 1 1 calc R . .
C106 C 0.9151(12) 0.9207(6) 0.0292(7) 0.043(3) Uani 1 1 d . . .
H106 H 1.0070 0.9385 0.0466 0.052 Uiso 1 1 calc R . .
C110 C 0.8066(16) 0.7163(8) -0.0137(8) 0.066(4) Uani 1 1 d . . .
C112 C 0.9371(10) 0.7605(5) 0.1115(5) 0.026(2) Uani 1 1 d . . .
C114 C 1.1265(11) 0.7177(5) 0.1703(5) 0.033(2) Uani 1 1 d . . .
H114 H 1.2212 0.7093 0.1837 0.039 Uiso 1 1 calc R . .
C115 C 1.0187(10) 0.6893(5) 0.1995(5) 0.031(2) Uani 1 1 d . . .
H115 H 1.0207 0.6575 0.2378 0.037 Uiso 1 1 calc R . .
C121 C 0.7654(10) 0.7019(5) 0.1858(5) 0.028(2) Uani 1 1 d . . .
C122 C 0.7201(11) 0.7560(5) 0.2294(5) 0.029(2) Uani 1 1 d . . .
C123 C 0.5891(11) 0.7408(6) 0.2531(5) 0.039(3) Uani 1 1 d . . .
H123 H 0.5510 0.7772 0.2807 0.046 Uiso 1 1 calc R . .
C124 C 0.5158(11) 0.6738(6) 0.2365(6) 0.040(3) Uani 1 1 d . . .
H124 H 0.4298 0.6635 0.2547 0.048 Uiso 1 1 calc R . .
C125 C 0.5654(12) 0.6217(6) 0.1941(6) 0.041(3) Uani 1 1 d . . .
H125 H 0.5129 0.5761 0.1825 0.049 Uiso 1 1 calc R . .
C126 C 0.6923(12) 0.6354(6) 0.1677(6) 0.039(3) Uani 1 1 d . . .
C131 C 1.1645(9) 0.8132(5) 0.0821(5) 0.026(2) Uani 1 1 d . . .
C132 C 1.2109(10) 0.8792(5) 0.1176(5) 0.030(2) Uani 1 1 d . . .
C133 C 1.2907(9) 0.9294(6) 0.0828(5) 0.031(2) Uani 1 1 d . . .
H133 H 1.3258 0.9751 0.1058 0.037 Uiso 1 1 calc R . .
C134 C 1.3193(10) 0.9139(6) 0.0158(6) 0.037(3) Uani 1 1 d . . .
H134 H 1.3709 0.9497 -0.0077 0.044 Uiso 1 1 calc R . .
C135 C 1.2737(10) 0.8470(6) -0.0175(5) 0.034(3) Uani 1 1 d . . .
H135 H 1.2935 0.8373 -0.0641 0.041 Uiso 1 1 calc R . .
C136 C 1.1990(10) 0.7930(6) 0.0161(6) 0.033(3) Uani 1 1 d . . .
C141 C 0.8035(11) 0.8279(6) 0.2501(5) 0.037(3) Uani 1 1 d . . .
H141 H 0.8669 0.8379 0.2133 0.044 Uiso 1 1 calc R . .
C142 C 0.7159(12) 0.8943(6) 0.2558(6) 0.045(3) Uani 1 1 d . . .
H14A H 0.7768 0.9389 0.2692 0.068 Uiso 1 1 calc R . .
H14B H 0.6521 0.8859 0.2914 0.068 Uiso 1 1 calc R . .
H14C H 0.6624 0.9009 0.2106 0.068 Uiso 1 1 calc R . .
C143 C 0.8944(12) 0.8193(7) 0.3194(6) 0.049(3) Uani 1 1 d . . .
H14D H 0.9491 0.8659 0.3328 0.074 Uiso 1 1 calc R . .
H14E H 0.9571 0.7796 0.3136 0.074 Uiso 1 1 calc R . .
H14F H 0.8350 0.8068 0.3560 0.074 Uiso 1 1 calc R . .
C151 C 0.7433(13) 0.5766(6) 0.1190(6) 0.050(3) Uani 1 1 d . . .
H151 H 0.8240 0.5996 0.0975 0.059 Uiso 1 1 calc R . .
C152 C 0.7950(18) 0.5112(7) 0.1623(9) 0.088(5) Uani 1 1 d . . .
H15D H 0.8285 0.4740 0.1311 0.132 Uiso 1 1 calc R . .
H15E H 0.7184 0.4889 0.1855 0.132 Uiso 1 1 calc R . .
H15F H 0.8709 0.5295 0.1976 0.132 Uiso 1 1 calc R . .
C153 C 0.6328(14) 0.5508(8) 0.0607(8) 0.076(5) Uani 1 1 d . . .
H15A H 0.6690 0.5135 0.0306 0.114 Uiso 1 1 calc R . .
H15B H 0.6061 0.5931 0.0330 0.114 Uiso 1 1 calc R . .
H15C H 0.5514 0.5291 0.0806 0.114 Uiso 1 1 calc R . .
C161 C 1.1835(12) 0.8977(6) 0.1923(5) 0.040(3) Uani 1 1 d . . .
H161 H 1.1057 0.8629 0.2037 0.048 Uiso 1 1 calc R . .
C162 C 1.3111(14) 0.8840(7) 0.2421(6) 0.060(4) Uani 1 1 d . . .
H16D H 1.2930 0.8956 0.2903 0.090 Uiso 1 1 calc R . .
H16E H 1.3904 0.9157 0.2306 0.090 Uiso 1 1 calc R . .
H16F H 1.3320 0.8319 0.2374 0.090 Uiso 1 1 calc R . .
C163 C 1.1410(14) 0.9764(7) 0.2044(7) 0.060(4) Uani 1 1 d . . .
H16A H 1.1246 0.9841 0.2535 0.090 Uiso 1 1 calc R . .
H16B H 1.0557 0.9839 0.1741 0.090 Uiso 1 1 calc R . .
H16C H 1.2153 1.0119 0.1935 0.090 Uiso 1 1 calc R . .
C171 C 1.1670(12) 0.7162(6) -0.0172(6) 0.041(3) Uani 1 1 d . . .
H171 H 1.0915 0.6911 0.0067 0.050 Uiso 1 1 calc R . .
C172 C 1.2988(15) 0.6731(7) -0.0026(8) 0.078(5) Uani 1 1 d . . .
H17A H 1.3269 0.6741 0.0479 0.117 Uiso 1 1 calc R . .
H17B H 1.3739 0.6962 -0.0263 0.117 Uiso 1 1 calc R . .
H17C H 1.2791 0.6216 -0.0202 0.117 Uiso 1 1 calc R . .
C173 C 1.1182(14) 0.7157(7) -0.0947(6) 0.058(4) Uani 1 1 d . . .
H17D H 1.0991 0.6644 -0.1129 0.086 Uiso 1 1 calc R . .
H17E H 1.1907 0.7400 -0.1194 0.086 Uiso 1 1 calc R . .
H17F H 1.0334 0.7424 -0.1020 0.086 Uiso 1 1 calc R . .
B1 B 0.4104(12) 0.9151(6) 0.8113(7) 0.055(4) Uani 1 1 d D . .
B2 B 1.1430(19) 0.5428(8) 0.3235(8) 0.055(4) Uani 1 1 d . . .
N11 N 0.4587(7) 0.7546(4) 0.6017(4) 0.0208(17) Uani 1 1 d . . .
N13 N 0.6467(7) 0.8232(4) 0.6174(4) 0.0200(17) Uani 1 1 d . . .
N111 N 0.9027(9) 0.7152(4) 0.1628(4) 0.030(2) Uani 1 1 d . . .
N113 N 1.0772(8) 0.7620(4) 0.1167(4) 0.0270(19) Uani 1 1 d . . .
F1 F 0.3854(9) 0.9622(4) 0.8635(4) 0.079(3) Uani 1 1 d . A .
F2 F 0.541(2) 0.895(2) 0.8187(18) 0.142(17) Uani 0.50 1 d PDU A 1
F3 F 0.313(2) 0.8565(11) 0.8032(10) 0.088(6) Uani 0.50 1 d PD A 1
F4 F 0.397(3) 0.9480(12) 0.7479(8) 0.067(7) Uani 0.50 1 d PD A 1
F2B F 0.5436(17) 0.9377(15) 0.8015(16) 0.099(11) Uani 0.50 1 d PDU A 2
F3B F 0.427(3) 0.8443(6) 0.8350(8) 0.059(4) Uani 0.50 1 d PD A 2
F4B F 0.335(3) 0.9176(17) 0.7489(11) 0.103(13) Uani 0.50 1 d PDU A 2
F7 F 1.1134(11) 0.4773(6) 0.2920(7) 0.153(5) Uani 1 1 d . . .
F5 F 1.0311(7) 0.5806(4) 0.3376(3) 0.0544(18) Uani 1 1 d . . .
F6 F 1.2157(9) 0.5839(5) 0.2796(6) 0.108(3) Uani 1 1 d . . .
F8 F 1.2481(11) 0.5428(5) 0.3785(5) 0.111(3) Uani 1 1 d . . .
O10 O 0.5538(8) 0.8307(4) 0.4107(4) 0.0387(18) Uani 1 1 d . . .
O110 O 0.8032(13) 0.6584(6) -0.0469(6) 0.101(4) Uani 1 1 d . . .
C91 C 1.1013(18) 0.4913(19) 0.1159(9) 0.105(12) Uiso 0.50 1 d PD . .
H91A H 1.0513 0.5164 0.1512 0.126 Uiso 0.50 1 calc PR . .
H91B H 1.1034 0.4380 0.1259 0.126 Uiso 0.50 1 calc PR . .
Cl1 Cl 1.2622(13) 0.5304(6) 0.1154(5) 0.133(4) Uani 0.50 1 d PD . .
Cl2 Cl 1.0254(10) 0.5030(6) 0.0335(5) 0.103(3) Uani 0.50 1 d PD . .
H110 H 0.681(6) 0.750(4) 0.056(4) 0.035(19) Uiso 1 1 d D . .
H10 H 0.795(5) 0.762(4) 0.517(4) 0.035(19) Uiso 1 1 d D . .

loop_
_atom_site_aniso_label
_atom_site_aniso_U_11
_atom_site_aniso_U_22
_atom_site_aniso_U_33
_atom_site_aniso_U_23
_atom_site_aniso_U_13
_atom_site_aniso_U_12
Ru1 0.0245(4) 0.0150(4) 0.0270(5) -0.0006(3) 0.0059(4) 0.0008(3)
Ru2 0.0307(5) 0.0294(5) 0.0329(6) 0.0103(4) -0.0006(4) 0.0031(4)
C1 0.045(7) 0.033(6) 0.046(8) -0.006(6) 0.005(6) 0.012(5)
C2 0.031(6) 0.020(5) 0.046(7) 0.001(5) 0.018(5) 0.009(4)
C3 0.052(7) 0.013(5) 0.034(6) -0.012(4) -0.003(6) 0.011(5)
C4 0.035(7) 0.030(7) 0.103(12) -0.036(7) 0.000(8) 0.001(5)
C5 0.057(9) 0.013(6) 0.121(14) -0.007(7) 0.057(10) 0.000(6)
C6 0.100(11) 0.015(6) 0.050(8) 0.015(5) 0.040(8) 0.029(6)
C10 0.019(5) 0.029(6) 0.030(6) -0.011(5) 0.008(4) -0.007(4)
C12 0.024(5) 0.013(5) 0.036(6) 0.008(4) 0.004(5) -0.001(4)
C14 0.032(6) 0.019(5) 0.022(5) -0.007(4) 0.003(4) -0.002(4)
C15 0.033(6) 0.015(5) 0.029(6) -0.002(4) 0.013(5) 0.000(4)
C21 0.020(5) 0.025(5) 0.019(5) -0.013(4) 0.003(4) -0.003(4)
C22 0.023(5) 0.037(6) 0.027(6) -0.007(5) 0.002(5) -0.002(5)
C23 0.025(6) 0.051(7) 0.027(6) -0.008(5) -0.006(5) 0.007(5)
C24 0.020(6) 0.045(7) 0.052(8) -0.013(6) 0.005(5) -0.002(5)
C25 0.031(6) 0.024(6) 0.050(7) -0.015(5) 0.009(5) -0.012(5)
C26 0.033(6) 0.026(5) 0.028(6) -0.003(4) 0.009(5) 0.003(5)
C31 0.009(4) 0.017(5) 0.038(6) -0.005(4) 0.000(4) -0.004(4)
C32 0.033(6) 0.019(5) 0.048(7) 0.016(5) 0.013(5) 0.006(4)
C33 0.032(6) 0.021(6) 0.063(8) 0.017(5) 0.013(6) 0.007(5)
C34 0.024(6) 0.023(6) 0.073(9) -0.002(6) 0.007(6) -0.004(5)
C35 0.036(6) 0.028(6) 0.061(8) 0.001(6) 0.009(6) 0.003(5)
C36 0.018(5) 0.017(5) 0.051(7) -0.007(5) 0.006(5) 0.001(4)
C41 0.037(6) 0.047(7) 0.031(6) 0.005(5) 0.003(5) 0.008(5)
C42 0.048(7) 0.048(7) 0.044(7) 0.003(6) -0.006(6) 0.013(6)
C43 0.055(8) 0.077(9) 0.031(7) 0.031(6) 0.008(6) 0.010(7)
C51 0.036(6) 0.020(5) 0.044(7) -0.001(5) 0.016(5) -0.008(4)
C52 0.041(7) 0.023(6) 0.064(8) 0.001(5) 0.006(6) -0.004(5)
C53 0.043(7) 0.037(7) 0.044(7) 0.011(5) 0.003(6) -0.004(5)
C61 0.042(7) 0.036(6) 0.054(8) 0.020(6) 0.029(6) 0.005(5)
C62 0.071(9) 0.052(8) 0.040(7) 0.018(6) 0.015(6) 0.019(7)
C63 0.057(8) 0.052(8) 0.064(9) 0.014(7) 0.022(7) 0.017(6)
C71 0.034(6) 0.021(5) 0.036(6) 0.003(5) 0.005(5) -0.004(4)
C72 0.031(6) 0.030(6) 0.054(8) -0.001(5) 0.007(5) 0.006(5)
C73 0.047(7) 0.038(7) 0.045(7) -0.006(6) -0.001(6) 0.006(5)
C101 0.039(7) 0.041(7) 0.050(8) 0.004(6) -0.012(6) 0.015(5)
C102 0.048(7) 0.044(7) 0.032(7) 0.016(5) 0.005(6) 0.016(6)
C103 0.041(7) 0.044(7) 0.033(7) 0.005(5) -0.001(5) 0.012(5)
C104 0.048(7) 0.048(7) 0.027(6) 0.012(5) 0.010(5) 0.021(6)
C105 0.038(7) 0.045(7) 0.059(9) 0.026(6) 0.018(6) 0.014(6)
C106 0.035(7) 0.022(6) 0.072(9) 0.014(6) -0.001(6) 0.000(5)
C110 0.089(11) 0.042(8) 0.062(10) 0.009(7) -0.009(8) -0.008(8)
C112 0.028(6) 0.023(5) 0.029(6) 0.008(4) 0.006(5) 0.006(4)
C114 0.032(6) 0.033(6) 0.032(6) 0.006(5) -0.003(5) 0.005(5)
C115 0.037(6) 0.029(6) 0.027(6) 0.010(5) -0.001(5) 0.011(5)
C121 0.032(6) 0.024(5) 0.029(6) 0.008(4) 0.002(5) 0.004(4)
C122 0.043(6) 0.026(6) 0.019(5) 0.011(4) -0.003(5) 0.003(5)
C123 0.041(7) 0.050(7) 0.027(6) 0.010(5) 0.011(5) 0.007(6)
C124 0.041(7) 0.047(7) 0.032(7) 0.007(5) 0.008(5) -0.013(6)
C125 0.050(7) 0.029(6) 0.042(7) 0.010(5) 0.000(6) -0.005(5)
C126 0.049(7) 0.029(6) 0.042(7) 0.004(5) 0.013(6) -0.001(5)
C131 0.022(5) 0.026(5) 0.030(6) 0.006(5) -0.003(4) 0.007(4)
C132 0.025(5) 0.032(6) 0.031(6) 0.006(5) -0.003(5) 0.004(4)
C133 0.021(5) 0.031(6) 0.038(7) 0.003(5) -0.005(5) -0.005(4)
C134 0.030(6) 0.039(7) 0.044(7) 0.006(6) 0.011(5) 0.006(5)
C135 0.031(6) 0.049(7) 0.025(6) 0.011(5) 0.002(5) 0.017(5)
C136 0.026(6) 0.036(6) 0.038(7) 0.012(5) 0.000(5) 0.011(5)
C141 0.046(7) 0.038(6) 0.024(6) -0.004(5) 0.002(5) -0.004(5)
C142 0.058(8) 0.040(7) 0.038(7) 0.001(5) 0.009(6) 0.000(6)
C143 0.054(8) 0.055(8) 0.034(7) -0.009(6) -0.007(6) -0.002(6)
C151 0.064(8) 0.032(7) 0.055(8) -0.005(6) 0.023(7) -0.005(6)
C152 0.130(14) 0.029(7) 0.118(14) 0.034(8) 0.041(11) 0.033(8)
C153 0.062(9) 0.071(10) 0.093(12) -0.034(9) 0.024(9) -0.010(8)
C161 0.044(7) 0.045(7) 0.030(6) 0.000(5) 0.003(5) 0.002(5)
C162 0.075(10) 0.056(8) 0.044(8) 0.002(6) -0.017(7) 0.002(7)
C163 0.071(9) 0.063(9) 0.049(8) -0.009(7) 0.021(7) 0.004(7)
C171 0.053(7) 0.038(7) 0.037(7) 0.013(5) 0.016(6) 0.009(5)
C172 0.096(12) 0.047(8) 0.091(12) -0.013(8) -0.006(9) 0.036(8)
C173 0.079(10) 0.054(8) 0.040(8) -0.010(6) 0.013(7) 0.001(7)
B1 0.073(12) 0.027(8) 0.071(12) -0.004(8) 0.041(10) -0.010(8)
B2 0.083(12) 0.037(9) 0.043(9) -0.001(7) -0.006(9) 0.019(8)
N11 0.012(4) 0.025(4) 0.025(4) 0.002(3) 0.002(3) 0.000(3)
N13 0.019(4) 0.019(4) 0.022(4) -0.002(3) 0.000(3) 0.004(3)
N111 0.042(5) 0.024(5) 0.027(5) 0.007(4) 0.009(4) 0.006(4)
N113 0.031(5) 0.023(4) 0.028(5) 0.011(4) 0.001(4) 0.008(4)
F1 0.135(7) 0.050(5) 0.057(5) -0.020(4) 0.046(5) 0.002(5)
F2 0.11(2) 0.22(4) 0.087(19) -0.05(3) -0.060(17) 0.10(3)
F3 0.080(14) 0.118(16) 0.056(12) -0.015(11) 0.008(10) -0.056(12)
F4 0.11(2) 0.054(13) 0.037(12) -0.015(9) -0.003(11) 0.034(12)
F2B 0.069(15) 0.12(2) 0.10(2) -0.089(17) 0.015(14) -0.017(12)
F3B 0.109(15) 0.024(8) 0.043(10) -0.003(6) 0.010(10) -0.010(9)
F4B 0.055(16) 0.14(3) 0.10(2) -0.082(19) -0.055(13) 0.057(15)
F7 0.108(8) 0.098(8) 0.249(14) -0.109(9) 0.062(9) -0.043(6)
F5 0.050(4) 0.059(4) 0.054(4) -0.007(3) 0.009(3) 0.003(3)
F6 0.083(6) 0.083(6) 0.172(10) 0.044(7) 0.057(7) 0.025(5)
F8 0.126(8) 0.101(7) 0.108(8) -0.014(6) -0.005(7) 0.061(6)
O10 0.062(5) 0.023(4) 0.034(4) 0.006(3) 0.016(4) 0.007(4)
O110 0.131(10) 0.071(8) 0.100(9) 0.003(7) 0.016(8) 0.000(7)
Cl1 0.170(11) 0.145(9) 0.081(7) -0.044(6) 0.043(7) -0.048(8)
Cl2 0.083(7) 0.127(8) 0.103(7) -0.001(7) 0.027(6) 0.024(6)

loop_
_atom_type_symbol
_atom_type_description
_atom_type_scat_dispersion_real
_atom_type_scat_dispersion_imag
_atom_type_scat_source
C C 0.0033 0.0016 'International Tables Vol C Tables 4.2.6.8 and 6.1.1.4'
H H 0.0000 0.0000 'International Tables Vol C Tables 4.2.6.8 and 6.1.1.4'
B B 0.0013 0.0007 'International Tables Vol C Tables 4.2.6.8 and 6.1.1.4'
N N 0.0061 0.0033 'International Tables Vol C Tables 4.2.6.8 and 6.1.1.4'
F F 0.0171 0.0103 'International Tables Vol C Tables 4.2.6.8 and 6.1.1.4'
Ru Ru -1.2594 0.8363 'International Tables Vol C Tables 4.2.6.8 and 6.1.1.4'
O O 0.0106 0.0060 'International Tables Vol C Tables 4.2.6.8 and 6.1.1.4'
Cl Cl 0.1484 0.1585 'International Tables Vol C Tables 4.2.6.8 and 6.1.1.4'

loop_
_geom_angle_atom_site_label_1
_geom_angle_atom_site_label_2
_geom_angle_atom_site_label_3
_geom_angle
_geom_angle_site_symmetry_1
C10 Ru1 C12 85.0(4) .
C10 Ru1 C2 117.2(4) .
C12 Ru1 C2 154.2(4) .
C10 Ru1 C3 97.8(4) .
C12 Ru1 C3 162.5(4) .
C2 Ru1 C3 35.2(4) .
C10 Ru1 C6 163.6(5) .
C12 Ru1 C6 98.5(4) .
C2 Ru1 C6 64.0(4) .
C3 Ru1 C6 74.1(4) .
C10 Ru1 C1 152.1(4) .
C12 Ru1 C1 119.1(4) .
C2 Ru1 C1 36.2(4) .
C3 Ru1 C1 63.7(4) .
C6 Ru1 C1 35.5(4) .
C10 Ru1 C5 128.6(6) .
C12 Ru1 C5 102.0(4) .
C2 Ru1 C5 75.0(4) .
C3 Ru1 C5 62.8(5) .
C6 Ru1 C5 35.1(5) .
C1 Ru1 C5 63.7(5) .
C10 Ru1 C4 102.8(5) .
C12 Ru1 C4 127.2(4) .
C2 Ru1 C4 63.5(4) .
C3 Ru1 C4 35.3(4) .
C6 Ru1 C4 62.4(5) .
C1 Ru1 C4 74.7(4) .
C5 Ru1 C4 34.5(5) .
C10 Ru1 H10 86(3) .
C12 Ru1 H10 84(3) .
C2 Ru1 H10 85(3) .
C3 Ru1 H10 114(3) .
C6 Ru1 H10 111(3) .
C1 Ru1 H10 84(3) .
C5 Ru1 H10 145(3) .
C4 Ru1 H10 148(3) .
C110 Ru2 C112 87.0(5) .
C110 Ru2 C103 108.5(5) .
C112 Ru2 C103 162.8(4) .
C110 Ru2 C104 92.8(5) .
C112 Ru2 C104 154.8(4) .
C103 Ru2 C104 35.9(4) .
C110 Ru2 C102 142.3(6) .
C112 Ru2 C102 126.4(4) .
C103 Ru2 C102 36.5(4) .
C104 Ru2 C102 64.8(4) .
C110 Ru2 C101 167.8(5) .
C112 Ru2 C101 101.9(4) .
C103 Ru2 C101 64.1(4) .
C104 Ru2 C101 75.6(4) .
C102 Ru2 C101 34.8(4) .
C110 Ru2 C105 104.9(6) .
C112 Ru2 C105 120.2(4) .
C103 Ru2 C105 64.1(4) .
C104 Ru2 C105 35.9(4) .
C102 Ru2 C105 75.1(4) .
C101 Ru2 C105 63.4(4) .
C110 Ru2 C106 135.2(6) .
C112 Ru2 C106 100.0(4) .
C103 Ru2 C106 74.6(4) .
C104 Ru2 C106 63.1(4) .
C102 Ru2 C106 62.9(4) .
C101 Ru2 C106 35.5(4) .
C105 Ru2 C106 34.4(4) .
C110 Ru2 H110 72(3) .
C112 Ru2 H110 89(3) .
C103 Ru2 H110 89(3) .
C104 Ru2 H110 115(3) .
C102 Ru2 H110 90(3) .
C101 Ru2 H110 116(3) .
C105 Ru2 H110 151(3) .
C106 Ru2 H110 151(3) .
C6 C1 C2 117.7(11) .
C6 C1 Ru1 72.1(6) .
C2 C1 Ru1 70.3(6) .
C6 C1 H1 121.1 .
C2 C1 H1 121.1 .
Ru1 C1 H1 128.6 .
C3 C2 C1 120.1(10) .
C3 C2 Ru1 73.1(5) .
C1 C2 Ru1 73.5(6) .
C3 C2 H2 120.0 .
C1 C2 H2 120.0 .
Ru1 C2 H2 125.1 .
C2 C3 C4 121.6(11) .
C2 C3 Ru1 71.7(5) .
C4 C3 Ru1 74.7(6) .
C2 C3 H3 119.2 .
C4 C3 H3 119.2 .
Ru1 C3 H3 126.3 .
C5 C4 C3 119.2(12) .
C5 C4 Ru1 72.3(7) .
C3 C4 Ru1 70.0(6) .
C5 C4 H4 120.4 .
C3 C4 H4 120.4 .
Ru1 C4 H4 129.7 .
C4 C5 C6 119.8(11) .
C4 C5 Ru1 73.2(7) .
C6 C5 Ru1 71.4(6) .
C4 C5 H5 120.1 .
C6 C5 H5 120.1 .
Ru1 C5 H5 127.3 .
C5 C6 C1 121.6(12) .
C5 C6 Ru1 73.6(7) .
C1 C6 Ru1 72.4(6) .
C5 C6 H6 119.2 .
C1 C6 H6 119.2 .
Ru1 C6 H6 126.8 .
O10 C10 Ru1 179.1(8) .
N13 C12 N11 102.3(7) .
N13 C12 Ru1 129.0(6) .
N11 C12 Ru1 128.3(7) .
C15 C14 N13 106.5(8) .
C15 C14 H14 126.8 .
N13 C14 H14 126.8 .
C14 C15 N11 107.1(8) .
C14 C15 H15 126.4 .
N11 C15 H15 126.4 .
C22 C21 C26 124.0(9) .
C22 C21 N13 117.9(8) .
C26 C21 N13 117.5(8) .
C23 C22 C21 116.6(9) .
C23 C22 C41 121.0(9) .
C21 C22 C41 122.3(9) .
C24 C23 C22 120.4(10) .
C24 C23 H23 119.8 .
C22 C23 H23 119.8 .
C25 C24 C23 120.9(10) .
C25 C24 H24 119.6 .
C23 C24 H24 119.6 .
C24 C25 C26 123.3(10) .
C24 C25 H25 118.4 .
C26 C25 H25 118.4 .
C25 C26 C21 114.8(9) .
C25 C26 C51 122.0(9) .
C21 C26 C51 123.2(9) .
C36 C31 C32 123.6(9) .
C36 C31 N11 119.5(8) .
C32 C31 N11 116.9(9) .
C33 C32 C31 117.3(10) .
C33 C32 C61 119.9(9) .
C31 C32 C61 122.7(9) .
C34 C33 C32 120.3(10) .
C34 C33 H33 119.8 .
C32 C33 H33 119.8 .
C33 C34 C35 121.8(10) .
C33 C34 H34 119.1 .
C35 C34 H34 119.1 .
C36 C35 C34 119.0(11) .
C36 C35 H35 120.5 .
C34 C35 H35 120.5 .
C31 C36 C35 117.8(10) .
C31 C36 C71 123.3(8) .
C35 C36 C71 118.8(10) .
C43 C41 C22 110.4(9) .
C43 C41 C42 110.4(9) .
C22 C41 C42 112.5(9) .
C43 C41 H41 107.8 .
C22 C41 H41 107.8 .
C42 C41 H41 107.8 .
C41 C42 H42A 109.5 .
C41 C42 H42B 109.5 .
H42A C42 H42B 109.5 .
C41 C42 H42C 109.5 .
H42A C42 H42C 109.5 .
H42B C42 H42C 109.5 .
C41 C43 H43A 109.5 .
C41 C43 H43B 109.5 .
H43A C43 H43B 109.5 .
C41 C43 H43C 109.5 .
H43A C43 H43C 109.5 .
H43B C43 H43C 109.5 .
C26 C51 C52 112.2(9) .
C26 C51 C53 111.2(8) .
C52 C51 C53 110.0(9) .
C26 C51 H51 107.8 .
C52 C51 H51 107.8 .
C53 C51 H51 107.8 .
C51 C52 H52A 109.5 .
C51 C52 H52B 109.5 .
H52A C52 H52B 109.5 .
C51 C52 H52C 109.5 .
H52A C52 H52C 109.5 .
H52B C52 H52C 109.5 .
C51 C53 H53A 109.5 .
C51 C53 H53B 109.5 .
H53A C53 H53B 109.5 .
C51 C53 H53C 109.5 .
H53A C53 H53C 109.5 .
H53B C53 H53C 109.5 .
C32 C61 C63 112.9(10) .
C32 C61 C62 110.8(9) .
C63 C61 C62 109.1(9) .
C32 C61 H61 108.0 .
C63 C61 H61 108.0 .
C62 C61 H61 108.0 .
C61 C62 H62A 109.5 .
C61 C62 H62B 109.5 .
H62A C62 H62B 109.5 .
C61 C62 H62C 109.5 .
H62A C62 H62C 109.5 .
H62B C62 H62C 109.5 .
C61 C63 H63A 109.5 .
C61 C63 H63B 109.5 .
H63A C63 H63B 109.5 .
C61 C63 H63C 109.5 .
H63A C63 H63C 109.5 .
H63B C63 H63C 109.5 .
C72 C71 C73 111.7(9) .
C72 C71 C36 109.9(8) .
C73 C71 C36 112.7(8) .
C72 C71 H71 107.4 .
C73 C71 H71 107.4 .
C36 C71 H71 107.4 .
C71 C72 H72A 109.5 .
C71 C72 H72B 109.5 .
H72A C72 H72B 109.5 .
C71 C72 H72C 109.5 .
H72A C72 H72C 109.5 .
H72B C72 H72C 109.5 .
C71 C73 H73A 109.5 .
C71 C73 H73B 109.5 .
H73A C73 H73B 109.5 .
C71 C73 H73C 109.5 .
H73A C73 H73C 109.5 .
H73B C73 H73C 109.5 .
C102 C101 C106 119.6(11) .
C102 C101 Ru2 71.7(7) .
C106 C101 Ru2 73.2(6) .
C102 C101 H101 120.2 .
C106 C101 H101 120.2 .
Ru2 C101 H101 126.7 .
C101 C102 C103 119.8(11) .
C101 C102 Ru2 73.5(6) .
C103 C102 Ru2 70.5(6) .
C101 C102 H102 120.1 .
C103 C102 H102 120.1 .
Ru2 C102 H102 128.0 .
C104 C103 C102 120.1(11) .
C104 C103 Ru2 72.7(6) .
C102 C103 Ru2 72.9(6) .
C104 C103 H103 120.0 .
C102 C103 H103 120.0 .
Ru2 C103 H103 126.3 .
C103 C104 C105 119.6(11) .
C103 C104 Ru2 71.4(6) .
C105 C104 Ru2 74.0(6) .
C103 C104 H104 120.2 .
C105 C104 H104 120.2 .
Ru2 C104 H104 126.2 .
C106 C105 C104 119.5(10) .
C106 C105 Ru2 73.3(6) .
C104 C105 Ru2 70.1(6) .
C106 C105 H105 120.3 .
C104 C105 H105 120.3 .
Ru2 C105 H105 128.5 .
C105 C106 C101 121.3(11) .
C105 C106 Ru2 72.3(6) .
C101 C106 Ru2 71.3(6) .
C105 C106 H106 119.3 .
C101 C106 H106 119.3 .
Ru2 C106 H106 129.6 .
O110 C110 Ru2 177.8(14) .
N113 C112 N111 104.1(8) .
N113 C112 Ru2 127.7(7) .
N111 C112 Ru2 127.7(7) .
C115 C114 N113 108.1(9) .
C115 C114 H114 125.9 .
N113 C114 H114 125.9 .
C114 C115 N111 106.0(9) .
C114 C115 H115 127.0 .
N111 C115 H115 127.0 .
C126 C121 C122 123.6(9) .
C126 C121 N111 119.0(9) .
C122 C121 N111 117.3(9) .
C121 C122 C123 116.3(9) .
C121 C122 C141 122.8(9) .
C123 C122 C141 120.9(9) .
C124 C123 C122 120.7(10) .
C124 C123 H123 119.6 .
C122 C123 H123 119.6 .
C125 C124 C123 120.8(10) .
C125 C124 H124 119.6 .
C123 C124 H124 119.6 .
C124 C125 C126 120.4(10) .
C124 C125 H125 119.8 .
C126 C125 H125 119.8 .
C121 C126 C125 118.1(10) .
C121 C126 C151 122.9(10) .
C125 C126 C151 119.0(10) .
C132 C131 C136 123.9(9) .
C132 C131 N113 117.5(9) .
C136 C131 N113 118.7(8) .
C131 C132 C133 117.1(9) .
C131 C132 C161 123.4(9) .
C133 C132 C161 119.5(9) .
C134 C133 C132 121.0(10) .
C134 C133 H133 119.5 .
C132 C133 H133 119.5 .
C133 C134 C135 120.4(10) .
C133 C134 H134 119.8 .
C135 C134 H134 119.8 .
C134 C135 C136 121.1(10) .
C134 C135 H135 119.4 .
C136 C135 H135 119.4 .
C131 C136 C135 116.2(9) .
C131 C136 C171 123.3(9) .
C135 C136 C171 120.4(9) .
C122 C141 C142 114.0(9) .
C122 C141 C143 109.4(9) .
C142 C141 C143 110.3(9) .
C122 C141 H141 107.6 .
C142 C141 H141 107.6 .
C143 C141 H141 107.6 .
C141 C142 H14A 109.5 .
C141 C142 H14B 109.5 .
H14A C142 H14B 109.5 .
C141 C142 H14C 109.5 .
H14A C142 H14C 109.5 .
H14B C142 H14C 109.5 .
C141 C143 H14D 109.5 .
C141 C143 H14E 109.5 .
H14D C143 H14E 109.5 .
C141 C143 H14F 109.5 .
H14D C143 H14F 109.5 .
H14E C143 H14F 109.5 .
C153 C151 C126 111.7(10) .
C153 C151 C152 111.7(11) .
C126 C151 C152 109.6(10) .
C153 C151 H151 107.9 .
C126 C151 H151 107.9 .
C152 C151 H151 107.9 .
C151 C152 H15D 109.5 .
C151 C152 H15E 109.5 .
H15D C152 H15E 109.5 .
C151 C152 H15F 109.5 .
H15D C152 H15F 109.5 .
H15E C152 H15F 109.5 .
C151 C153 H15A 109.5 .
C151 C153 H15B 109.5 .
H15A C153 H15B 109.5 .
C151 C153 H15C 109.5 .
H15A C153 H15C 109.5 .
H15B C153 H15C 109.5 .
C132 C161 C162 109.5(9) .
C132 C161 C163 114.3(9) .
C162 C161 C163 110.0(10) .
C132 C161 H161 107.6 .
C162 C161 H161 107.6 .
C163 C161 H161 107.6 .
C161 C162 H16D 109.5 .
C161 C162 H16E 109.5 .
H16D C162 H16E 109.5 .
C161 C162 H16F 109.5 .
H16D C162 H16F 109.5 .
H16E C162 H16F 109.5 .
C161 C163 H16A 109.5 .
C161 C163 H16B 109.5 .
H16A C163 H16B 109.5 .
C161 C163 H16C 109.5 .
H16A C163 H16C 109.5 .
H16B C163 H16C 109.5 .
C136 C171 C173 113.7(9) .
C136 C171 C172 107.3(10) .
C173 C171 C172 111.6(10) .
C136 C171 H171 108.0 .
C173 C171 H171 108.0 .
C172 C171 H171 108.0 .
C171 C172 H17A 109.5 .
C171 C172 H17B 109.5 .
H17A C172 H17B 109.5 .
C171 C172 H17C 109.5 .
H17A C172 H17C 109.5 .
H17B C172 H17C 109.5 .
C171 C173 H17D 109.5 .
C171 C173 H17E 109.5 .
H17D C173 H17E 109.5 .
C171 C173 H17F 109.5 .
H17D C173 H17F 109.5 .
H17E C173 H17F 109.5 .
F2 B1 F4B 123(2) .
F2 B1 F1 112.0(18) .
F4B B1 F1 118.6(16) .
F2 B1 F2B 37(2) .
F4B B1 F2B 107(2) .
F1 B1 F2B 101.6(13) .
F2 B1 F3 113(2) .
F4B B1 F3 70.6(15) .
F1 B1 F3 111.0(12) .
F2B B1 F3 144.2(17) .
F2 B1 F4 105(2) .
F4B B1 F4 34.0(13) .
F1 B1 F4 111.3(13) .
F2B B1 F4 76.3(18) .
F3 B1 F4 104.1(15) .
F2 B1 F3B 64.8(18) .
F4B B1 F3B 114.7(17) .
F1 B1 F3B 111.2(11) .
F2B B1 F3B 101.5(16) .
F3 B1 F3B 53.3(11) .
F4 B1 F3B 137.0(15) .
F7 B2 F5 115.4(14) .
F7 B2 F6 106.3(13) .
F5 B2 F6 107.9(11) .
F7 B2 F8 113.0(13) .
F5 B2 F8 114.8(12) .
F6 B2 F8 97.2(13) .
C15 N11 C12 111.5(7) .
C15 N11 C31 122.4(7) .
C12 N11 C31 125.7(7) .
C12 N13 C14 112.5(7) .
C12 N13 C21 128.1(7) .
C14 N13 C21 119.4(7) .
C112 N111 C115 111.7(8) .
C112 N111 C121 126.7(8) .
C115 N111 C121 121.0(8) .
C112 N113 C114 110.1(8) .
C112 N113 C131 124.9(7) .
C114 N113 C131 123.9(8) .
Cl1 C91 Cl2 103.6(10) .
Cl1 C91 H91A 111.0 .
Cl2 C91 H91A 111.0 .
Cl1 C91 H91B 111.0 .
Cl2 C91 H91B 111.0 .
H91A C91 H91B 109.0 .
Cl2 Cl2 C91 167.2(18) 2_765

loop_
_geom_bond_atom_site_label_1
_geom_bond_atom_site_label_2
_geom_bond_distance
_geom_bond_site_symmetry_2
Ru1 C10 1.832(11) .
Ru1 C12 2.035(9) .
Ru1 C2 2.245(9) .
Ru1 C3 2.262(9) .
Ru1 C6 2.283(10) .
Ru1 C1 2.287(11) .
Ru1 C5 2.311(11) .
Ru1 C4 2.323(11) .
Ru1 H10 1.59(2) .
Ru2 C110 1.808(15) .
Ru2 C112 2.063(10) .
Ru2 C103 2.239(10) .
Ru2 C104 2.254(10) .
Ru2 C102 2.270(10) .
Ru2 C101 2.292(11) .
Ru2 C105 2.304(11) .
Ru2 C106 2.317(10) .
Ru2 H110 1.61(2) .
C1 C6 1.394(16) .
C1 C2 1.408(15) .
C1 H1 0.9500 .
C2 C3 1.363(14) .
C2 H2 0.9500 .
C3 C4 1.391(16) .
C3 H3 0.9500 .
C4 C5 1.372(19) .
C4 H4 0.9500 .
C5 C6 1.384(19) .
C5 H5 0.9500 .
C6 H6 0.9500 .
C10 O10 1.158(11) .
C12 N13 1.359(11) .
C12 N11 1.375(11) .
C14 C15 1.336(12) .
C14 N13 1.373(10) .
C14 H14 0.9500 .
C15 N11 1.373(11) .
C15 H15 0.9500 .
C21 C22 1.399(13) .
C21 C26 1.407(13) .
C21 N13 1.459(11) .
C22 C23 1.395(13) .
C22 C41 1.503(14) .
C23 C24 1.382(15) .
C23 H23 0.9500 .
C24 C25 1.337(15) .
C24 H24 0.9500 .
C25 C26 1.393(13) .
C25 H25 0.9500 .
C26 C51 1.498(14) .
C31 C36 1.372(13) .
C31 C32 1.396(13) .
C31 N11 1.445(11) .
C32 C33 1.376(14) .
C32 C61 1.523(15) .
C33 C34 1.366(15) .
C33 H33 0.9500 .
C34 C35 1.395(15) .
C34 H34 0.9500 .
C35 C36 1.390(13) .
C35 H35 0.9500 .
C36 C71 1.521(13) .
C41 C43 1.501(14) .
C41 C42 1.539(14) .
C41 H41 1.0000 .
C42 H42A 0.9800 .
C42 H42B 0.9800 .
C42 H42C 0.9800 .
C43 H43A 0.9800 .
C43 H43B 0.9800 .
C43 H43C 0.9800 .
C51 C52 1.514(13) .
C51 C53 1.524(14) .
C51 H51 1.0000 .
C52 H52A 0.9800 .
C52 H52B 0.9800 .
C52 H52C 0.9800 .
C53 H53A 0.9800 .
C53 H53B 0.9800 .
C53 H53C 0.9800 .
C61 C63 1.530(14) .
C61 C62 1.535(14) .
C61 H61 1.0000 .
C62 H62A 0.9800 .
C62 H62B 0.9800 .
C62 H62C 0.9800 .
C63 H63A 0.9800 .
C63 H63B 0.9800 .
C63 H63C 0.9800 .
C71 C72 1.515(13) .
C71 C73 1.519(14) .
C71 H71 1.0000 .
C72 H72A 0.9800 .
C72 H72B 0.9800 .
C72 H72C 0.9800 .
C73 H73A 0.9800 .
C73 H73B 0.9800 .
C73 H73C 0.9800 .
C101 C102 1.364(15) .
C101 C106 1.404(15) .
C101 H101 0.9500 .
C102 C103 1.414(14) .
C102 H102 0.9500 .
C103 C104 1.384(14) .
C103 H103 0.9500 .
C104 C105 1.404(16) .
C104 H104 0.9500 .
C105 C106 1.365(16) .
C105 H105 0.9500 .
C106 H106 0.9500 .
C110 O110 1.205(15) .
C112 N113 1.350(11) .
C112 N111 1.360(11) .
C114 C115 1.323(13) .
C114 N113 1.392(12) .
C114 H114 0.9500 .
C115 N111 1.380(12) .
C115 H115 0.9500 .
C121 C126 1.373(14) .
C121 C122 1.390(13) .
C121 N111 1.456(12) .
C122 C123 1.409(14) .
C122 C141 1.506(14) .
C123 C124 1.377(14) .
C123 H123 0.9500 .
C124 C125 1.368(15) .
C124 H124 0.9500 .
C125 C126 1.393(14) .
C125 H125 0.9500 .
C126 C151 1.532(14) .
C131 C132 1.381(13) .
C131 C136 1.390(13) .
C131 N113 1.443(12) .
C132 C133 1.393(13) .
C132 C161 1.519(14) .
C133 C134 1.369(14) .
C133 H133 0.9500 .
C134 C135 1.376(14) .
C134 H134 0.9500 .
C135 C136 1.398(14) .
C135 H135 0.9500 .
C136 C171 1.510(15) .
C141 C142 1.523(14) .
C141 C143 1.536(14) .
C141 H141 1.0000 .
C142 H14A 0.9800 .
C142 H14B 0.9800 .
C142 H14C 0.9800 .
C143 H14D 0.9800 .
C143 H14E 0.9800 .
C143 H14F 0.9800 .
C151 C153 1.506(17) .
C151 C152 1.548(16) .
C151 H151 1.0000 .
C152 H15D 0.9800 .
C152 H15E 0.9800 .
C152 H15F 0.9800 .
C153 H15A 0.9800 .
C153 H15B 0.9800 .
C153 H15C 0.9800 .
C161 C162 1.521(15) .
C161 C163 1.524(15) .
C161 H161 1.0000 .
C162 H16D 0.9800 .
C162 H16E 0.9800 .
C162 H16F 0.9800 .
C163 H16A 0.9800 .
C163 H16B 0.9800 .
C163 H16C 0.9800 .
C171 C173 1.515(15) .
C171 C172 1.545(16) .
C171 H171 1.0000 .
C172 H17A 0.9800 .
C172 H17B 0.9800 .
C172 H17C 0.9800 .
C173 H17D 0.9800 .
C173 H17E 0.9800 .
C173 H17F 0.9800 .
B1 F2 1.340(15) .
B1 F4B 1.342(15) .
B1 F1 1.347(15) .
B1 F2B 1.365(15) .
B1 F3 1.367(13) .
B1 F4 1.372(14) .
B1 F3B 1.388(13) .
B2 F7 1.313(16) .
B2 F5 1.364(16) .
B2 F6 1.367(18) .
B2 F8 1.390(17) .
C91 Cl1 1.675(10) .
C91 Cl2 1.701(10) .
C91 H91A 0.9900 .
C91 H91B 0.9900 .
Cl2 Cl2 1.328(18) 2_765
